data_7049613
loop_
_publ_author_name
'Jones, Dafydd D. L.'
'Matthews, Aidan J. R.'
'Jones, Cameron'

_publ_section_title
;
 The complex reactivity of \b-diketiminato magnesium(i) dimers towards
 pinacolborane: implications for catalysis.
;
_journal_issue 17
_journal_name_full 'Dalton transactions (Cambridge, England : 2003)'
_journal_page_first 5785
_journal_page_last 5792
_journal_paper_doi 10.1039/c9dt01085h
_journal_volume 48
_journal_year 2019
_chemical_formula_sum 'C60 H92 B2 Mg2 N4 O4'
_chemical_formula_weight 1003.61
_space_group_crystal_system triclinic
_space_group_IT_number 2
_space_group_name_Hall '-P 1'
_space_group_name_H-M_alt 'P -1'
_symmetry_space_group_name_Hall '-P 1'
_symmetry_space_group_name_H-M 'P -1'
_atom_sites_solution_hydrogens mixed
_audit_creation_method SHELXL-2016/6
_audit_update_record
;
2019-03-11 deposited with the CCDC.    2019-04-08 downloaded from the CCDC.
;
_cell_angle_alpha 74.5840(10)
_cell_angle_beta 84.6270(10)
_cell_angle_gamma 76.9510(10)
_cell_formula_units_Z 2
_cell_length_a 11.9366(2)
_cell_length_b 14.5020(2)
_cell_length_c 18.0950(3)
_cell_measurement_reflns_used 24467
_cell_measurement_temperature 123(2)
_cell_measurement_theta_max 77.2460
_cell_measurement_theta_min 3.2080
_cell_volume 2939.77(8)
_computing_cell_refinement 'CrysAlisPro 1.171.39.46 (Rigaku OD, 2018)'
_computing_data_collection 'CrysAlisPro 1.171.39.46 (Rigaku OD, 2018)'
_computing_data_reduction 'CrysAlisPro 1.171.39.46 (Rigaku OD, 2018)'
_computing_molecular_graphics xseed
_computing_publication_material Ciftab
_computing_structure_refinement 'SHELXL-2016/6 (Sheldrick, 2016)'
_computing_structure_solution 'SHELXT 2014/5 (Sheldrick, 2014)'
_diffrn_ambient_temperature 123(2)
_diffrn_measured_fraction_theta_full 0.998
_diffrn_measured_fraction_theta_max 0.998
_diffrn_measurement_device_type 'XtaLAB Synergy, Dualflex, HyPix'
_diffrn_radiation_type CuK\a
_diffrn_radiation_wavelength 1.54184
_diffrn_reflns_av_R_equivalents 0.0379
_diffrn_reflns_av_unetI/netI 0.0368
_diffrn_reflns_Laue_measured_fraction_full 0.998
_diffrn_reflns_Laue_measured_fraction_max 0.998
_diffrn_reflns_limit_h_max 14
_diffrn_reflns_limit_h_min -13
_diffrn_reflns_limit_k_max 13
_diffrn_reflns_limit_k_min -17
_diffrn_reflns_limit_l_max 21
_diffrn_reflns_limit_l_min -21
_diffrn_reflns_number 42346
_diffrn_reflns_point_group_measured_fraction_full 0.998
_diffrn_reflns_point_group_measured_fraction_max 0.998
_diffrn_reflns_theta_full 67.684
_diffrn_reflns_theta_max 67.996
_diffrn_reflns_theta_min 6.329
_diffrn_source 'micro-focus sealed X-ray tube'
_exptl_absorpt_coefficient_mu 0.726
_exptl_absorpt_correction_T_max 1.00000
_exptl_absorpt_correction_T_min 0.88759
_exptl_absorpt_correction_type multi-scan
_exptl_absorpt_process_details
;
CrysAlisPro 1.171.39.46 (Rigaku Oxford Diffraction, 2018)
Empirical absorption correction using spherical harmonics,
 implemented in SCALE3 ABSPACK scaling algorithm.
;
_exptl_crystal_colour colorless
_exptl_crystal_density_diffrn 1.134
_exptl_crystal_description block
_exptl_crystal_F_000 1092
_exptl_crystal_size_max 0.280
_exptl_crystal_size_mid 0.230
_exptl_crystal_size_min 0.190
_refine_diff_density_max 0.473
_refine_diff_density_min -0.346
_refine_diff_density_rms 0.043
_refine_ls_extinction_method none
_refine_ls_goodness_of_fit_ref 1.028
_refine_ls_hydrogen_treatment mixed
_refine_ls_matrix_type full
_refine_ls_number_parameters 723
_refine_ls_number_reflns 10680
_refine_ls_number_restraints 2
_refine_ls_restrained_S_all 1.031
_refine_ls_R_factor_all 0.0480
_refine_ls_R_factor_gt 0.0425
_refine_ls_shift/su_max 0.001
_refine_ls_shift/su_mean 0.000
_refine_ls_structure_factor_coef Fsqd
_refine_ls_weighting_details 'w=1/[\s^2^(Fo^2^)+(0.0587P)^2^+1.1842P] where P=(Fo^2^+2Fc^2^)/3'
_refine_ls_weighting_scheme calc
_refine_ls_wR_factor_gt 0.1129
_refine_ls_wR_factor_ref 0.1163
_reflns_Friedel_coverage 0.000
_reflns_number_gt 9449
_reflns_number_total 10680
_reflns_threshold_expression 'I > 2\s(I)'
_cod_data_source_file c9dt01085h2.cif
_cod_data_source_block Cj1342
_cod_depositor_comments 'Adding full bibliography for 7049610--7049618.cif.'
_cod_database_code 7049613
_shelx_shelxl_version_number 2016/6
_shelx_space_group_comment
;
The symmetry employed for this shelxl refinement is uniquely defined
by the following loop, which should always be used as a source of
symmetry information in preference to the above space-group names.
They are only intended as comments.
;
_shelx_estimated_absorpt_t_min 0.823
_shelx_estimated_absorpt_t_max 0.874

loop_
_space_group_symop_operation_xyz
'x, y, z'
'-x, -y, -z'

loop_
_atom_site_label
_atom_site_type_symbol
_atom_site_fract_x
_atom_site_fract_y
_atom_site_fract_z
_atom_site_U_iso_or_equiv
_atom_site_adp_type
_atom_site_occupancy
_atom_site_site_symmetry_order
_atom_site_calc_flag
_atom_site_refinement_flags_posn
_atom_site_refinement_flags_adp
_atom_site_refinement_flags_occupancy
_atom_site_disorder_assembly
_atom_site_disorder_group
Mg1 Mg 0.12464(4) 0.81633(3) 0.29269(3) 0.01859(11) Uani 1 1 d . . . . .
O1 O 0.18489(8) 0.72246(7) 0.22706(6) 0.0212(2) Uani 1 1 d . . . . .
N1 N 0.06049(11) 0.97401(8) 0.26201(7) 0.0251(3) Uani 1 1 d . . . . .
C1 C 0.10497(12) 0.73362(10) 0.16879(8) 0.0231(3) Uani 1 1 d . . . . .
B1 B 0.32784(15) 0.77252(13) 0.33335(10) 0.0252(3) Uani 1 1 d . . . . .
H1 H 0.2523(15) 0.7331(12) 0.3621(10) 0.025(4) Uiso 1 1 d . . . . .
Mg2 Mg 0.34610(4) 0.65818(3) 0.21924(3) 0.01976(11) Uani 1 1 d . . . . .
O2 O -0.02565(8) 0.80776(7) 0.25511(6) 0.0238(2) Uani 1 1 d . . . . .
N2 N 0.05096(10) 0.81752(8) 0.40720(7) 0.0207(2) Uani 1 1 d . . . . .
C2 C 0.13768(15) 0.64666(12) 0.13312(10) 0.0317(3) Uani 1 1 d . . . . .
H2A H 0.212987 0.646626 0.106400 0.048 Uiso 1 1 calc R U . . .
H2B H 0.079754 0.651612 0.096501 0.048 Uiso 1 1 calc R U . . .
H2C H 0.141323 0.585829 0.173525 0.048 Uiso 1 1 calc R U . . .
B2 B -0.13903(15) 0.85839(15) 0.28346(11) 0.0313(4) Uani 1 1 d . . . . .
H2D H -0.181696 0.809893 0.315536 0.038 Uiso 1 1 calc R U . . .
H2E H -0.186712 0.898858 0.239774 0.038 Uiso 1 1 calc R U . . .
H2 H 0.2850(16) 0.8415(13) 0.2840(11) 0.033(5) Uiso 1 1 d . . . . .
O3 O 0.41403(8) 0.70154(7) 0.29845(6) 0.0224(2) Uani 1 1 d . . . . .
N3 N 0.44176(11) 0.67942(9) 0.11668(7) 0.0257(3) Uani 1 1 d . . . . .
C3 C 0.11591(14) 0.82630(12) 0.10698(9) 0.0305(3) Uani 1 1 d . . . . .
H3A H 0.095833 0.882727 0.129358 0.046 Uiso 1 1 calc R U . . .
H3B H 0.063646 0.835573 0.065727 0.046 Uiso 1 1 calc R U . . .
H3C H 0.195271 0.820151 0.086138 0.046 Uiso 1 1 calc R U . . .
O4 O 0.38948(10) 0.80063(9) 0.38539(7) 0.0371(3) Uani 1 1 d . . . . .
N4 N 0.38585(11) 0.50838(8) 0.23540(7) 0.0241(3) Uani 1 1 d . . . . .
C4 C -0.01884(13) 0.74120(11) 0.20690(9) 0.0255(3) Uani 1 1 d . . . . .
C5 C -0.03642(15) 0.64171(12) 0.25653(10) 0.0334(4) Uani 1 1 d . . . . .
H5A H 0.032937 0.607794 0.285383 0.050 Uiso 1 1 calc R U . . .
H5B H -0.051242 0.602287 0.223575 0.050 Uiso 1 1 calc R U . . .
H5C H -0.102189 0.651374 0.292390 0.050 Uiso 1 1 calc R U . . .
C6 C -0.11259(14) 0.78103(14) 0.14760(10) 0.0351(4) Uani 1 1 d . . . . .
H6A H -0.188106 0.778504 0.173526 0.053 Uiso 1 1 calc R U . . .
H6B H -0.099648 0.741185 0.110313 0.053 Uiso 1 1 calc R U . . .
H6C H -0.110084 0.848904 0.120984 0.053 Uiso 1 1 calc R U . . .
C7 C 0.52445(12) 0.68945(11) 0.33311(9) 0.0265(3) Uani 1 1 d D . . . .
C8 C 0.5390(5) 0.5864(4) 0.3938(4) 0.0349(15) Uani 0.293(3) 1 d D . P A 2
H8A H 0.475372 0.588028 0.432199 0.052 Uiso 0.293(3) 1 calc R U P A 2
H8B H 0.612159 0.572136 0.419254 0.052 Uiso 0.293(3) 1 calc R U P A 2
H8C H 0.538342 0.535517 0.367609 0.052 Uiso 0.293(3) 1 calc R U P A 2
C9 C 0.5899(2) 0.58703(18) 0.34738(17) 0.0366(6) Uani 0.707(3) 1 d D . P A 1
H9A H 0.542720 0.543350 0.379478 0.055 Uiso 0.707(3) 1 calc R U P A 1
H9B H 0.660472 0.580484 0.373730 0.055 Uiso 0.707(3) 1 calc R U P A 1
H9C H 0.609914 0.569495 0.298392 0.055 Uiso 0.707(3) 1 calc R U P A 1
C10 C 0.6287(5) 0.6786(5) 0.2771(4) 0.0347(15) Uani 0.293(3) 1 d . . P A 2
H10A H 0.636856 0.617642 0.261514 0.052 Uiso 0.293(3) 1 calc R U P A 2
H10B H 0.698435 0.677211 0.302367 0.052 Uiso 0.293(3) 1 calc R U P A 2
H10C H 0.617324 0.734153 0.231768 0.052 Uiso 0.293(3) 1 calc R U P A 2
C11 C 0.5897(2) 0.7586(2) 0.27470(14) 0.0370(6) Uani 0.707(3) 1 d . . P A 1
H11A H 0.597792 0.741293 0.225386 0.056 Uiso 0.707(3) 1 calc R U P A 1
H11B H 0.666156 0.752352 0.293455 0.056 Uiso 0.707(3) 1 calc R U P A 1
H11C H 0.546779 0.826210 0.268023 0.056 Uiso 0.707(3) 1 calc R U P A 1
C12 C 0.4852(2) 0.7278(2) 0.40640(16) 0.0269(5) Uani 0.707(3) 1 d . . P A 1
C13 C 0.4454(2) 0.65006(17) 0.47137(13) 0.0322(6) Uani 0.707(3) 1 d . . P A 1
H13A H 0.414577 0.678422 0.514440 0.048 Uiso 0.707(3) 1 calc R U P A 1
H13B H 0.510735 0.595722 0.488169 0.048 Uiso 0.707(3) 1 calc R U P A 1
H13C H 0.385373 0.625917 0.453386 0.048 Uiso 0.707(3) 1 calc R U P A 1
C14 C 0.5782(5) 0.7624(3) 0.4349(4) 0.0269(5) Uani 0.707(3) 1 d . . P A 1
H14A H 0.596924 0.819085 0.396406 0.040 Uiso 0.707(3) 1 calc R U P A 1
H14B H 0.646905 0.709712 0.444276 0.040 Uiso 0.707(3) 1 calc R U P A 1
H14C H 0.551458 0.781174 0.482830 0.040 Uiso 0.707(3) 1 calc R U P A 1
C15 C 0.5080(5) 0.7698(5) 0.3727(5) 0.0328(14) Uani 0.293(3) 1 d . . P A 2
C16 C 0.5764(18) 0.7584(16) 0.4446(12) 0.082(5) Uani 0.293(3) 1 d . . P A 2
H16A H 0.562354 0.821201 0.458078 0.123 Uiso 0.293(3) 1 calc R U P A 2
H16B H 0.658736 0.737340 0.433468 0.123 Uiso 0.293(3) 1 calc R U P A 2
H16C H 0.551148 0.709281 0.487537 0.123 Uiso 0.293(3) 1 calc R U P A 2
C17 C 0.5277(5) 0.8649(4) 0.3149(4) 0.0338(14) Uani 0.293(3) 1 d . . P A 2
H17A H 0.482452 0.877224 0.269544 0.051 Uiso 0.293(3) 1 calc R U P A 2
H17B H 0.609583 0.857953 0.299694 0.051 Uiso 0.293(3) 1 calc R U P A 2
H17C H 0.503732 0.919720 0.338903 0.051 Uiso 0.293(3) 1 calc R U P A 2
C18 C 0.11933(16) 1.04215(10) 0.20862(9) 0.0320(4) Uani 1 1 d . . . . .
C19 C 0.21099(17) 1.06840(11) 0.23494(10) 0.0360(4) Uani 1 1 d . . . . .
C20 C 0.23350(17) 1.04240(12) 0.31922(10) 0.0377(4) Uani 1 1 d . . . . .
H20A H 0.160216 1.051928 0.348378 0.057 Uiso 1 1 calc R U . . .
H20B H 0.281294 1.084511 0.328796 0.057 Uiso 1 1 calc R U . . .
H20C H 0.273657 0.973835 0.335373 0.057 Uiso 1 1 calc R U . . .
C21 C 0.2787(2) 1.12272(13) 0.18194(12) 0.0520(5) Uani 1 1 d . . . . .
H21 H 0.342091 1.140367 0.198731 0.062 Uiso 1 1 calc R U . . .
C22 C 0.2542(3) 1.15127(14) 0.10476(13) 0.0644(7) Uani 1 1 d . . . . .
H22 H 0.302791 1.185954 0.068618 0.077 Uiso 1 1 calc R U . . .
C23 C 0.1600(2) 1.12955(13) 0.08041(11) 0.0576(7) Uani 1 1 d . . . . .
H23 H 0.142942 1.151469 0.027567 0.069 Uiso 1 1 calc R U . . .
C24 C 0.08857(19) 1.07607(11) 0.13137(10) 0.0420(5) Uani 1 1 d . . . . .
C25 C -0.0185(2) 1.06098(14) 0.10238(11) 0.0498(5) Uani 1 1 d . . . . .
H25A H -0.047503 1.008454 0.139882 0.075 Uiso 1 1 calc R U . . .
H25B H -0.000394 1.043059 0.053420 0.075 Uiso 1 1 calc R U . . .
H25C H -0.077375 1.121606 0.094988 0.075 Uiso 1 1 calc R U . . .
C26 C -0.04342(15) 1.00146(11) 0.28627(9) 0.0296(3) Uani 1 1 d . . . . .
C27 C -0.1112(2) 1.10523(13) 0.26485(11) 0.0485(5) Uani 1 1 d . . . . .
H27A H -0.063861 1.147019 0.230609 0.073 Uiso 1 1 calc R U . . .
H27B H -0.133441 1.128479 0.311343 0.073 Uiso 1 1 calc R U . . .
H27C H -0.180499 1.107699 0.238671 0.073 Uiso 1 1 calc R U . . .
C28 C -0.10769(13) 0.92973(11) 0.33599(9) 0.0276(3) Uani 1 1 d . . . . .
H28 H -0.182667 0.968182 0.351384 0.033 Uiso 1 1 calc R U . . .
C29 C -0.05501(13) 0.86387(10) 0.40777(8) 0.0226(3) Uani 1 1 d . . . . .
C30 C -0.13558(13) 0.85077(11) 0.47656(9) 0.0277(3) Uani 1 1 d . . . . .
H30A H -0.098798 0.796253 0.517544 0.042 Uiso 1 1 calc R U . . .
H30B H -0.206254 0.836667 0.462764 0.042 Uiso 1 1 calc R U . . .
H30C H -0.154408 0.910832 0.494379 0.042 Uiso 1 1 calc R U . . .
C31 C 0.09660(12) 0.75308(10) 0.47832(8) 0.0215(3) Uani 1 1 d . . . . .
C32 C 0.14951(13) 0.78824(11) 0.52740(8) 0.0251(3) Uani 1 1 d . . . . .
C33 C 0.16097(16) 0.89316(12) 0.50826(10) 0.0350(4) Uani 1 1 d . . . . .
H33A H 0.221696 0.903428 0.468444 0.052 Uiso 1 1 calc R U . . .
H33B H 0.180835 0.908540 0.554320 0.052 Uiso 1 1 calc R U . . .
H33C H 0.087866 0.935937 0.489522 0.052 Uiso 1 1 calc R U . . .
C34 C 0.19432(14) 0.72294(12) 0.59485(9) 0.0298(3) Uani 1 1 d . . . . .
H34 H 0.230390 0.745829 0.629064 0.036 Uiso 1 1 calc R U . . .
C35 C 0.18711(15) 0.62574(12) 0.61269(9) 0.0324(4) Uani 1 1 d . . . . .
H35 H 0.217621 0.582334 0.658931 0.039 Uiso 1 1 calc R U . . .
C36 C 0.13541(15) 0.59200(11) 0.56305(9) 0.0315(4) Uani 1 1 d . . . . .
H36 H 0.130855 0.525026 0.575335 0.038 Uiso 1 1 calc R U . . .
C37 C 0.08970(13) 0.65472(11) 0.49508(9) 0.0262(3) Uani 1 1 d . . . . .
C38 C 0.03452(17) 0.61924(12) 0.43994(10) 0.0352(4) Uani 1 1 d . . . . .
H38A H -0.048042 0.648197 0.438848 0.053 Uiso 1 1 calc R U . . .
H38B H 0.045868 0.547798 0.456340 0.053 Uiso 1 1 calc R U . . .
H38C H 0.069639 0.638495 0.388540 0.053 Uiso 1 1 calc R U . . .
C39 C 0.41615(13) 0.75521(11) 0.04711(9) 0.0279(3) Uani 1 1 d . . . . .
C40 C 0.39210(14) 0.73011(12) -0.01862(9) 0.0317(4) Uani 1 1 d . . . . .
C41 C 0.39557(17) 0.62584(13) -0.01920(10) 0.0373(4) Uani 1 1 d . . . . .
H41A H 0.469744 0.584866 -0.000789 0.056 Uiso 1 1 calc R U . . .
H41B H 0.385967 0.622631 -0.071594 0.056 Uiso 1 1 calc R U . . .
H41C H 0.333255 0.602181 0.014406 0.056 Uiso 1 1 calc R U . . .
C42 C 0.36258(17) 0.80423(14) -0.08511(10) 0.0419(4) Uani 1 1 d . . . . .
H42 H 0.347167 0.787709 -0.130000 0.050 Uiso 1 1 calc R U . . .
C43 C 0.35538(19) 0.90127(14) -0.08680(11) 0.0471(5) Uani 1 1 d . . . . .
H43 H 0.335639 0.950922 -0.132554 0.056 Uiso 1 1 calc R U . . .
C44 C 0.37703(17) 0.92536(13) -0.02166(11) 0.0418(4) Uani 1 1 d . . . . .
H44 H 0.370728 0.992184 -0.022739 0.050 Uiso 1 1 calc R U . . .
C45 C 0.40796(15) 0.85391(12) 0.04578(10) 0.0342(4) Uani 1 1 d . . . . .
C46 C 0.4309(2) 0.88328(14) 0.11541(11) 0.0480(5) Uani 1 1 d . . . . .
H46A H 0.410273 0.954681 0.105856 0.072 Uiso 1 1 calc R U . . .
H46B H 0.512784 0.860548 0.126613 0.072 Uiso 1 1 calc R U . . .
H46C H 0.384778 0.853809 0.159274 0.072 Uiso 1 1 calc R U . . .
C47 C 0.54403(14) 0.61830(12) 0.12030(9) 0.0295(3) Uani 1 1 d . . . . .
C48 C 0.64060(16) 0.64638(16) 0.06441(11) 0.0446(5) Uani 1 1 d . . . . .
H48A H 0.623177 0.645059 0.012887 0.067 Uiso 1 1 calc R U . . .
H48B H 0.712786 0.599870 0.080220 0.067 Uiso 1 1 calc R U . . .
H48C H 0.648341 0.712385 0.063944 0.067 Uiso 1 1 calc R U . . .
C49 C 0.57055(13) 0.52675(12) 0.17371(9) 0.0299(3) Uani 1 1 d . . . . .
H49 H 0.650204 0.498136 0.178741 0.036 Uiso 1 1 calc R U . . .
C50 C 0.49553(14) 0.47167(11) 0.22069(9) 0.0273(3) Uani 1 1 d . . . . .
C51 C 0.54627(16) 0.36494(12) 0.25560(11) 0.0389(4) Uani 1 1 d . . . . .
H51A H 0.521918 0.347522 0.309867 0.058 Uiso 1 1 calc R U . . .
H51B H 0.630432 0.353841 0.251092 0.058 Uiso 1 1 calc R U . . .
H51C H 0.519322 0.324344 0.228447 0.058 Uiso 1 1 calc R U . . .
C52 C 0.30923(13) 0.44327(10) 0.26721(9) 0.0245(3) Uani 1 1 d . . . . .
C53 C 0.27202(14) 0.39252(10) 0.22108(9) 0.0277(3) Uani 1 1 d . . . . .
C54 C 0.31628(16) 0.39842(12) 0.13947(10) 0.0347(4) Uani 1 1 d . . . . .
H54A H 0.386748 0.348382 0.139000 0.052 Uiso 1 1 calc R U . . .
H54B H 0.332984 0.463317 0.116347 0.052 Uiso 1 1 calc R U . . .
H54C H 0.257884 0.387381 0.110041 0.052 Uiso 1 1 calc R U . . .
C55 C 0.18935(15) 0.33650(11) 0.25128(10) 0.0329(4) Uani 1 1 d . . . . .
H55 H 0.163953 0.301953 0.220471 0.040 Uiso 1 1 calc R U . . .
C56 C 0.14405(16) 0.33049(12) 0.32498(10) 0.0368(4) Uani 1 1 d . . . . .
H56 H 0.087180 0.292921 0.344558 0.044 Uiso 1 1 calc R U . . .
C57 C 0.18237(16) 0.37976(12) 0.37000(10) 0.0357(4) Uani 1 1 d . . . . .
H57 H 0.151890 0.374982 0.420974 0.043 Uiso 1 1 calc R U . . .
C58 C 0.26450(14) 0.43617(10) 0.34239(9) 0.0282(3) Uani 1 1 d . . . . .
C59 C 0.30642(17) 0.48709(13) 0.39299(9) 0.0363(4) Uani 1 1 d . . . . .
H59A H 0.271530 0.469475 0.444636 0.054 Uiso 1 1 calc R U . . .
H59B H 0.284793 0.558030 0.371891 0.054 Uiso 1 1 calc R U . . .
H59C H 0.390360 0.467074 0.395522 0.054 Uiso 1 1 calc R U . . .
C60 C 0.5325(3) 0.1017(3) 0.3204(2) 0.1034(12) Uani 1 1 d . . . . .
H60A H 0.520035 0.047065 0.302159 0.155 Uiso 1 1 calc R U . . .
H60B H 0.593490 0.130141 0.288785 0.155 Uiso 1 1 calc R U . . .
H60C H 0.461178 0.151607 0.316853 0.155 Uiso 1 1 calc R U . . .
C61 C 0.5681(2) 0.0645(2) 0.40395(16) 0.0692(7) Uani 1 1 d . . . . .
H61A H 0.638970 0.012945 0.406877 0.083 Uiso 1 1 calc R U . . .
H61B H 0.587019 0.119113 0.420170 0.083 Uiso 1 1 calc R U . . .
C62 C 0.47817(17) 0.02359(16) 0.46007(14) 0.0534(5) Uani 1 1 d . . . . .
H62A H 0.410915 0.077154 0.462565 0.064 Uiso 1 1 calc R U . . .
H62B H 0.451922 -0.025494 0.440774 0.064 Uiso 1 1 calc R U . . .
C63 C -0.0838(2) 0.35900(17) 0.15293(14) 0.0600(6) Uani 1 1 d . . . . .
H63A H -0.156500 0.357843 0.132513 0.090 Uiso 1 1 calc R U . . .
H63B H -0.095802 0.360043 0.207044 0.090 Uiso 1 1 calc R U . . .
H63C H -0.026312 0.300535 0.148321 0.090 Uiso 1 1 calc R U . . .
C64 C -0.04148(19) 0.44966(14) 0.10788(12) 0.0476(5) Uani 1 1 d . . . . .
H64A H -0.098492 0.508323 0.114653 0.057 Uiso 1 1 calc R U . . .
H64B H 0.031662 0.450459 0.129132 0.057 Uiso 1 1 calc R U . . .
C65 C -0.02237(19) 0.45545(14) 0.02345(12) 0.0462(5) Uani 1 1 d . . . . .
H65A H -0.096032 0.455621 0.002362 0.055 Uiso 1 1 calc R U . . .
H65B H 0.033143 0.395820 0.017078 0.055 Uiso 1 1 calc R U . . .

loop_
_atom_site_aniso_label
_atom_site_aniso_U_11
_atom_site_aniso_U_22
_atom_site_aniso_U_33
_atom_site_aniso_U_23
_atom_site_aniso_U_13
_atom_site_aniso_U_12
Mg1 0.0192(2) 0.0193(2) 0.0167(2) -0.00443(17) -0.00016(17) -0.00316(17)
O1 0.0212(5) 0.0240(5) 0.0196(5) -0.0080(4) -0.0025(4) -0.0036(4)
N1 0.0356(7) 0.0200(6) 0.0170(6) -0.0024(5) -0.0001(5) -0.0033(5)
C1 0.0235(7) 0.0275(7) 0.0191(7) -0.0069(6) -0.0034(6) -0.0050(6)
B1 0.0223(8) 0.0314(8) 0.0247(8) -0.0123(7) -0.0003(7) -0.0057(7)
Mg2 0.0205(2) 0.0210(2) 0.0180(2) -0.00647(17) 0.00204(18) -0.00413(17)
O2 0.0200(5) 0.0306(5) 0.0219(5) -0.0097(4) -0.0016(4) -0.0031(4)
N2 0.0229(6) 0.0209(5) 0.0175(6) -0.0039(4) -0.0003(5) -0.0041(5)
C2 0.0339(9) 0.0356(8) 0.0302(8) -0.0167(7) -0.0048(7) -0.0050(7)
B2 0.0190(8) 0.0456(10) 0.0270(9) -0.0105(8) -0.0029(7) 0.0001(7)
O3 0.0187(5) 0.0250(5) 0.0247(5) -0.0089(4) -0.0021(4) -0.0034(4)
N3 0.0262(6) 0.0294(6) 0.0214(6) -0.0073(5) 0.0048(5) -0.0069(5)
C3 0.0305(8) 0.0352(8) 0.0224(8) -0.0042(6) 0.0002(6) -0.0044(6)
O4 0.0232(6) 0.0547(7) 0.0421(7) -0.0322(6) -0.0049(5) -0.0002(5)
N4 0.0277(6) 0.0225(6) 0.0220(6) -0.0072(5) 0.0019(5) -0.0040(5)
C4 0.0255(8) 0.0327(8) 0.0210(7) -0.0097(6) -0.0026(6) -0.0073(6)
C5 0.0380(9) 0.0404(9) 0.0283(8) -0.0110(7) -0.0003(7) -0.0191(7)
C6 0.0260(8) 0.0539(10) 0.0281(8) -0.0146(7) -0.0049(7) -0.0072(7)
C7 0.0177(7) 0.0363(8) 0.0288(8) -0.0133(6) -0.0022(6) -0.0054(6)
C8 0.030(3) 0.035(3) 0.044(4) -0.016(3) -0.010(3) -0.003(2)
C9 0.0263(13) 0.0424(14) 0.0423(16) -0.0221(12) -0.0099(12) 0.0078(10)
C10 0.021(3) 0.042(3) 0.046(4) -0.020(3) 0.001(2) -0.006(2)
C11 0.0255(12) 0.0602(18) 0.0329(13) -0.0164(11) 0.0031(10) -0.0203(12)
C12 0.0218(10) 0.0332(10) 0.0282(11) -0.0134(8) -0.0038(8) -0.0028(8)
C13 0.0295(12) 0.0394(13) 0.0266(12) -0.0076(9) -0.0043(9) -0.0048(9)
C14 0.0218(10) 0.0332(10) 0.0282(11) -0.0134(8) -0.0038(8) -0.0028(8)
C15 0.021(3) 0.037(3) 0.045(4) -0.022(3) -0.002(3) -0.002(3)
C16 0.051(6) 0.148(12) 0.079(12) -0.071(9) -0.015(7) -0.030(7)
C17 0.026(3) 0.034(3) 0.047(4) -0.018(3) 0.000(2) -0.009(2)
C18 0.0530(10) 0.0172(7) 0.0220(8) -0.0033(6) 0.0067(7) -0.0050(7)
C19 0.0564(11) 0.0217(7) 0.0304(9) -0.0081(6) 0.0108(8) -0.0129(7)
C20 0.0509(11) 0.0325(8) 0.0342(9) -0.0101(7) 0.0033(8) -0.0182(8)
C21 0.0847(16) 0.0332(9) 0.0441(11) -0.0133(8) 0.0233(11) -0.0310(10)
C22 0.120(2) 0.0346(10) 0.0401(11) -0.0085(8) 0.0354(13) -0.0368(12)
C23 0.117(2) 0.0271(9) 0.0232(9) -0.0013(7) 0.0138(11) -0.0155(11)
C24 0.0757(14) 0.0209(7) 0.0227(8) -0.0032(6) 0.0034(8) -0.0015(8)
C25 0.0778(15) 0.0366(9) 0.0248(9) -0.0043(7) -0.0123(9) 0.0088(9)
C26 0.0399(9) 0.0254(7) 0.0179(7) -0.0055(6) -0.0025(6) 0.0050(6)
C27 0.0656(13) 0.0299(9) 0.0321(10) -0.0011(7) 0.0055(9) 0.0151(9)
C28 0.0240(7) 0.0305(7) 0.0229(8) -0.0069(6) 0.0000(6) 0.0054(6)
C29 0.0248(7) 0.0226(7) 0.0205(7) -0.0075(5) 0.0009(6) -0.0034(6)
C30 0.0258(8) 0.0293(7) 0.0255(8) -0.0065(6) 0.0044(6) -0.0035(6)
C31 0.0225(7) 0.0235(7) 0.0160(7) -0.0037(5) 0.0026(5) -0.0025(5)
C32 0.0277(8) 0.0262(7) 0.0208(7) -0.0076(6) 0.0011(6) -0.0031(6)
C33 0.0477(10) 0.0299(8) 0.0304(9) -0.0089(7) -0.0084(7) -0.0098(7)
C34 0.0330(8) 0.0342(8) 0.0216(8) -0.0094(6) -0.0041(6) -0.0014(6)
C35 0.0385(9) 0.0322(8) 0.0196(7) -0.0025(6) -0.0032(7) 0.0025(7)
C36 0.0418(9) 0.0239(7) 0.0244(8) -0.0018(6) 0.0011(7) -0.0043(6)
C37 0.0309(8) 0.0259(7) 0.0207(7) -0.0046(6) 0.0017(6) -0.0065(6)
C38 0.0505(10) 0.0275(8) 0.0300(9) -0.0038(6) -0.0057(7) -0.0158(7)
C39 0.0259(8) 0.0337(8) 0.0222(8) -0.0052(6) 0.0083(6) -0.0081(6)
C40 0.0325(8) 0.0366(8) 0.0236(8) -0.0081(6) 0.0048(6) -0.0043(7)
C41 0.0470(10) 0.0390(9) 0.0260(8) -0.0133(7) 0.0027(7) -0.0049(8)
C42 0.0498(11) 0.0462(10) 0.0264(9) -0.0072(7) -0.0018(8) -0.0050(8)
C43 0.0582(12) 0.0413(10) 0.0321(10) 0.0026(8) -0.0012(9) -0.0052(9)
C44 0.0509(11) 0.0329(9) 0.0381(10) -0.0030(7) 0.0090(8) -0.0129(8)
C45 0.0379(9) 0.0357(8) 0.0300(9) -0.0079(7) 0.0107(7) -0.0151(7)
C46 0.0735(14) 0.0413(10) 0.0365(10) -0.0112(8) 0.0083(9) -0.0291(10)
C47 0.0269(8) 0.0415(9) 0.0222(8) -0.0131(6) 0.0046(6) -0.0078(7)
C48 0.0301(9) 0.0663(12) 0.0326(9) -0.0086(9) 0.0091(7) -0.0086(8)
C49 0.0218(7) 0.0398(8) 0.0288(8) -0.0162(7) 0.0004(6) 0.0008(6)
C50 0.0294(8) 0.0279(7) 0.0244(8) -0.0109(6) -0.0034(6) 0.0005(6)
C51 0.0373(9) 0.0316(8) 0.0421(10) -0.0092(7) -0.0056(8) 0.0060(7)
C52 0.0293(8) 0.0175(6) 0.0243(7) -0.0042(5) -0.0009(6) -0.0012(6)
C53 0.0353(8) 0.0212(7) 0.0258(8) -0.0059(6) -0.0006(6) -0.0045(6)
C54 0.0472(10) 0.0331(8) 0.0280(8) -0.0133(7) 0.0034(7) -0.0120(7)
C55 0.0428(9) 0.0254(7) 0.0322(9) -0.0076(6) -0.0011(7) -0.0104(7)
C56 0.0465(10) 0.0290(8) 0.0348(9) -0.0033(7) 0.0041(8) -0.0156(7)
C57 0.0502(10) 0.0294(8) 0.0249(8) -0.0023(6) 0.0059(7) -0.0116(7)
C58 0.0376(9) 0.0225(7) 0.0219(7) -0.0034(6) -0.0007(6) -0.0039(6)
C59 0.0505(11) 0.0378(9) 0.0225(8) -0.0085(7) 0.0005(7) -0.0129(8)
C60 0.0601(17) 0.111(3) 0.109(3) 0.022(2) 0.0029(17) -0.0203(17)
C61 0.0377(11) 0.0759(16) 0.0843(19) -0.0072(14) 0.0027(11) -0.0097(11)
C62 0.0313(10) 0.0526(12) 0.0766(16) -0.0216(11) -0.0005(9) -0.0035(8)
C63 0.0625(14) 0.0637(13) 0.0541(13) -0.0082(11) -0.0016(11) -0.0218(11)
C64 0.0533(12) 0.0448(10) 0.0459(11) -0.0124(9) -0.0097(9) -0.0084(9)
C65 0.0553(12) 0.0399(9) 0.0477(11) -0.0136(8) -0.0120(9) -0.0117(9)

loop_
_atom_type_symbol
_atom_type_description
_atom_type_scat_dispersion_real
_atom_type_scat_dispersion_imag
_atom_type_scat_source
C C 0.0181 0.0091 'International Tables Vol C Tables 4.2.6.8 and 6.1.1.4'
H H 0.0000 0.0000 'International Tables Vol C Tables 4.2.6.8 and 6.1.1.4'
B B 0.0090 0.0039 'International Tables Vol C Tables 4.2.6.8 and 6.1.1.4'
N N 0.0311 0.0180 'International Tables Vol C Tables 4.2.6.8 and 6.1.1.4'
O O 0.0492 0.0322 'International Tables Vol C Tables 4.2.6.8 and 6.1.1.4'
Mg Mg 0.1719 0.1771 'International Tables Vol C Tables 4.2.6.8 and 6.1.1.4'

loop_
_geom_angle_atom_site_label_1
_geom_angle_atom_site_label_2
_geom_angle_atom_site_label_3
_geom_angle
_geom_angle_site_symmetry_1
_geom_angle_site_symmetry_3
O1 Mg1 O2 80.67(4) . .
O1 Mg1 N1 131.02(5) . .
O2 Mg1 N1 85.96(5) . .
O1 Mg1 N2 140.22(5) . .
O2 Mg1 N2 92.34(5) . .
N1 Mg1 N2 86.86(5) . .
O1 Mg1 B1 83.11(5) . .
O2 Mg1 B1 161.50(5) . .
N1 Mg1 B1 111.56(6) . .
N2 Mg1 B1 94.44(5) . .
O1 Mg1 H1 84.0(5) . .
O2 Mg1 H1 140.0(5) . .
N1 Mg1 H1 130.5(5) . .
N2 Mg1 H1 76.6(5) . .
B1 Mg1 H1 27.9(5) . .
O1 Mg1 H2 86.4(5) . .
O2 Mg1 H2 156.7(5) . .
N1 Mg1 H2 88.1(5) . .
N2 Mg1 H2 109.8(5) . .
B1 Mg1 H2 28.4(5) . .
H1 Mg1 H2 56.2(7) . .
C1 O1 Mg2 122.00(8) . .
C1 O1 Mg1 110.85(8) . .
Mg2 O1 Mg1 124.16(5) . .
C26 N1 C18 121.16(13) . .
C26 N1 Mg1 114.19(10) . .
C18 N1 Mg1 123.86(10) . .
O1 C1 C2 109.55(12) . .
O1 C1 C3 107.20(12) . .
C2 C1 C3 108.69(13) . .
O1 C1 C4 108.26(11) . .
C2 C1 C4 111.28(12) . .
C3 C1 C4 111.76(12) . .
O4 B1 O3 106.46(12) . .
O4 B1 Mg1 134.75(11) . .
O3 B1 Mg1 118.79(10) . .
O4 B1 H1 114.9(9) . .
O3 B1 H1 107.5(8) . .
Mg1 B1 H1 53.2(8) . .
O4 B1 H2 111.9(9) . .
O3 B1 H2 110.1(9) . .
Mg1 B1 H2 52.9(9) . .
H1 B1 H2 105.9(12) . .
O1 Mg2 O3 100.93(4) . .
O1 Mg2 N4 118.34(5) . .
O3 Mg2 N4 112.50(5) . .
O1 Mg2 N3 122.38(5) . .
O3 Mg2 N3 111.14(5) . .
N4 Mg2 N3 92.04(5) . .
C4 O2 B2 121.77(12) . .
C4 O2 Mg1 116.43(8) . .
B2 O2 Mg1 121.40(9) . .
C29 N2 C31 118.08(12) . .
C29 N2 Mg1 113.71(9) . .
C31 N2 Mg1 126.03(9) . .
C1 C2 H2A 109.5 . .
C1 C2 H2B 109.5 . .
H2A C2 H2B 109.5 . .
C1 C2 H2C 109.5 . .
H2A C2 H2C 109.5 . .
H2B C2 H2C 109.5 . .
O2 B2 C28 106.20(12) . .
O2 B2 H2D 110.5 . .
C28 B2 H2D 110.5 . .
O2 B2 H2E 110.5 . .
C28 B2 H2E 110.5 . .
H2D B2 H2E 108.7 . .
C7 O3 B1 106.68(11) . .
C7 O3 Mg2 140.52(9) . .
B1 O3 Mg2 112.74(9) . .
C47 N3 C39 117.84(13) . .
C47 N3 Mg2 113.31(10) . .
C39 N3 Mg2 128.58(10) . .
C1 C3 H3A 109.5 . .
C1 C3 H3B 109.5 . .
H3A C3 H3B 109.5 . .
C1 C3 H3C 109.5 . .
H3A C3 H3C 109.5 . .
H3B C3 H3C 109.5 . .
C12 O4 B1 107.77(14) . .
C15 O4 B1 109.5(3) . .
C50 N4 C52 119.48(12) . .
C50 N4 Mg2 114.53(10) . .
C52 N4 Mg2 125.70(9) . .
O2 C4 C6 110.24(12) . .
O2 C4 C5 109.47(12) . .
C6 C4 C5 108.64(13) . .
O2 C4 C1 104.82(11) . .
C6 C4 C1 112.29(12) . .
C5 C4 C1 111.32(13) . .
C4 C5 H5A 109.5 . .
C4 C5 H5B 109.5 . .
H5A C5 H5B 109.5 . .
C4 C5 H5C 109.5 . .
H5A C5 H5C 109.5 . .
H5B C5 H5C 109.5 . .
C4 C6 H6A 109.5 . .
C4 C6 H6B 109.5 . .
H6A C6 H6B 109.5 . .
C4 C6 H6C 109.5 . .
H6A C6 H6C 109.5 . .
H6B C6 H6C 109.5 . .
O3 C7 C9 111.54(14) . .
O3 C7 C15 105.3(2) . .
O3 C7 C10 113.7(2) . .
C15 C7 C10 117.6(4) . .
O3 C7 C11 105.09(14) . .
C9 C7 C11 110.84(19) . .
O3 C7 C12 101.79(13) . .
C9 C7 C12 115.42(18) . .
C11 C7 C12 111.36(18) . .
O3 C7 C8 104.3(2) . .
C15 C7 C8 110.5(4) . .
C10 C7 C8 104.8(4) . .
C7 C8 H8A 109.5 . .
C7 C8 H8B 109.5 . .
H8A C8 H8B 109.5 . .
C7 C8 H8C 109.5 . .
H8A C8 H8C 109.5 . .
H8B C8 H8C 109.5 . .
C7 C9 H9A 109.5 . .
C7 C9 H9B 109.5 . .
H9A C9 H9B 109.5 . .
C7 C9 H9C 109.5 . .
H9A C9 H9C 109.5 . .
H9B C9 H9C 109.5 . .
C7 C10 H10A 109.5 . .
C7 C10 H10B 109.5 . .
H10A C10 H10B 109.5 . .
C7 C10 H10C 109.5 . .
H10A C10 H10C 109.5 . .
H10B C10 H10C 109.5 . .
C7 C11 H11A 109.5 . .
C7 C11 H11B 109.5 . .
H11A C11 H11B 109.5 . .
C7 C11 H11C 109.5 . .
H11A C11 H11C 109.5 . .
H11B C11 H11C 109.5 . .
O4 C12 C14 112.9(2) . .
O4 C12 C13 106.2(2) . .
C14 C12 C13 108.4(3) . .
O4 C12 C7 104.92(17) . .
C14 C12 C7 112.6(3) . .
C13 C12 C7 111.7(2) . .
C12 C13 H13A 109.5 . .
C12 C13 H13B 109.5 . .
H13A C13 H13B 109.5 . .
C12 C13 H13C 109.5 . .
H13A C13 H13C 109.5 . .
H13B C13 H13C 109.5 . .
C12 C14 H14A 109.5 . .
C12 C14 H14B 109.5 . .
H14A C14 H14B 109.5 . .
C12 C14 H14C 109.5 . .
H14A C14 H14C 109.5 . .
H14B C14 H14C 109.5 . .
O4 C15 C7 107.5(4) . .
O4 C15 C17 97.2(4) . .
C7 C15 C17 109.9(5) . .
O4 C15 C16 111.8(10) . .
C7 C15 C16 121.3(9) . .
C17 C15 C16 106.5(9) . .
C15 C16 H16A 109.5 . .
C15 C16 H16B 109.5 . .
H16A C16 H16B 109.5 . .
C15 C16 H16C 109.5 . .
H16A C16 H16C 109.5 . .
H16B C16 H16C 109.5 . .
C15 C17 H17A 109.5 . .
C15 C17 H17B 109.5 . .
H17A C17 H17B 109.5 . .
C15 C17 H17C 109.5 . .
H17A C17 H17C 109.5 . .
H17B C17 H17C 109.5 . .
C19 C18 C24 121.57(16) . .
C19 C18 N1 118.09(14) . .
C24 C18 N1 120.24(17) . .
C21 C19 C18 118.66(18) . .
C21 C19 C20 120.33(18) . .
C18 C19 C20 120.96(15) . .
C19 C20 H20A 109.5 . .
C19 C20 H20B 109.5 . .
H20A C20 H20B 109.5 . .
C19 C20 H20C 109.5 . .
H20A C20 H20C 109.5 . .
H20B C20 H20C 109.5 . .
C22 C21 C19 120.4(2) . .
C22 C21 H21 119.8 . .
C19 C21 H21 119.8 . .
C23 C22 C21 120.17(19) . .
C23 C22 H22 119.9 . .
C21 C22 H22 119.9 . .
C22 C23 C24 121.66(19) . .
C22 C23 H23 119.2 . .
C24 C23 H23 119.2 . .
C23 C24 C18 117.2(2) . .
C23 C24 C25 119.25(18) . .
C18 C24 C25 123.47(17) . .
C24 C25 H25A 109.5 . .
C24 C25 H25B 109.5 . .
H25A C25 H25B 109.5 . .
C24 C25 H25C 109.5 . .
H25A C25 H25C 109.5 . .
H25B C25 H25C 109.5 . .
N1 C26 C28 121.21(13) . .
N1 C26 C27 124.03(16) . .
C28 C26 C27 114.71(15) . .
C26 C27 H27A 109.5 . .
C26 C27 H27B 109.5 . .
H27A C27 H27B 109.5 . .
C26 C27 H27C 109.5 . .
H27A C27 H27C 109.5 . .
H27B C27 H27C 109.5 . .
C26 C28 C29 118.87(14) . .
C26 C28 B2 109.13(13) . .
C29 C28 B2 107.64(12) . .
C26 C28 H28 106.9 . .
C29 C28 H28 106.9 . .
B2 C28 H28 106.9 . .
N2 C29 C28 120.61(13) . .
N2 C29 C30 124.05(13) . .
C28 C29 C30 115.17(13) . .
C29 C30 H30A 109.5 . .
C29 C30 H30B 109.5 . .
H30A C30 H30B 109.5 . .
C29 C30 H30C 109.5 . .
H30A C30 H30C 109.5 . .
H30B C30 H30C 109.5 . .
C32 C31 C37 121.19(13) . .
C32 C31 N2 120.30(12) . .
C37 C31 N2 118.47(13) . .
C31 C32 C34 118.36(14) . .
C31 C32 C33 121.41(13) . .
C34 C32 C33 120.22(14) . .
C32 C33 H33A 109.5 . .
C32 C33 H33B 109.5 . .
H33A C33 H33B 109.5 . .
C32 C33 H33C 109.5 . .
H33A C33 H33C 109.5 . .
H33B C33 H33C 109.5 . .
C35 C34 C32 121.18(15) . .
C35 C34 H34 119.4 . .
C32 C34 H34 119.4 . .
C36 C35 C34 119.66(14) . .
C36 C35 H35 120.2 . .
C34 C35 H35 120.2 . .
C35 C36 C37 120.98(14) . .
C35 C36 H36 119.5 . .
C37 C36 H36 119.5 . .
C36 C37 C31 118.61(15) . .
C36 C37 C38 121.80(14) . .
C31 C37 C38 119.59(13) . .
C37 C38 H38A 109.5 . .
C37 C38 H38B 109.5 . .
H38A C38 H38B 109.5 . .
C37 C38 H38C 109.5 . .
H38A C38 H38C 109.5 . .
H38B C38 H38C 109.5 . .
C40 C39 C45 120.01(15) . .
C40 C39 N3 119.05(14) . .
C45 C39 N3 120.81(15) . .
C42 C40 C39 118.95(16) . .
C42 C40 C41 119.05(16) . .
C39 C40 C41 122.00(14) . .
C40 C41 H41A 109.5 . .
C40 C41 H41B 109.5 . .
H41A C41 H41B 109.5 . .
C40 C41 H41C 109.5 . .
H41A C41 H41C 109.5 . .
H41B C41 H41C 109.5 . .
C43 C42 C40 121.17(18) . .
C43 C42 H42 119.4 . .
C40 C42 H42 119.4 . .
C44 C43 C42 119.47(17) . .
C44 C43 H43 120.3 . .
C42 C43 H43 120.3 . .
C43 C44 C45 121.43(17) . .
C43 C44 H44 119.3 . .
C45 C44 H44 119.3 . .
C44 C45 C39 118.94(16) . .
C44 C45 C46 119.73(16) . .
C39 C45 C46 121.33(15) . .
C45 C46 H46A 109.5 . .
C45 C46 H46B 109.5 . .
H46A C46 H46B 109.5 . .
C45 C46 H46C 109.5 . .
H46A C46 H46C 109.5 . .
H46B C46 H46C 109.5 . .
N3 C47 C49 124.36(14) . .
N3 C47 C48 119.66(15) . .
C49 C47 C48 115.98(15) . .
C47 C48 H48A 109.5 . .
C47 C48 H48B 109.5 . .
H48A C48 H48B 109.5 . .
C47 C48 H48C 109.5 . .
H48A C48 H48C 109.5 . .
H48B C48 H48C 109.5 . .
C47 C49 C50 129.05(14) . .
C47 C49 H49 115.5 . .
C50 C49 H49 115.5 . .
N4 C50 C49 123.77(14) . .
N4 C50 C51 119.87(15) . .
C49 C50 C51 116.36(14) . .
C50 C51 H51A 109.5 . .
C50 C51 H51B 109.5 . .
H51A C51 H51B 109.5 . .
C50 C51 H51C 109.5 . .
H51A C51 H51C 109.5 . .
H51B C51 H51C 109.5 . .
C58 C52 C53 119.89(14) . .
C58 C52 N4 119.86(14) . .
C53 C52 N4 120.05(13) . .
C55 C53 C52 118.96(15) . .
C55 C53 C54 118.88(15) . .
C52 C53 C54 122.14(14) . .
C53 C54 H54A 109.5 . .
C53 C54 H54B 109.5 . .
H54A C54 H54B 109.5 . .
C53 C54 H54C 109.5 . .
H54A C54 H54C 109.5 . .
H54B C54 H54C 109.5 . .
C56 C55 C53 121.22(16) . .
C56 C55 H55 119.4 . .
C53 C55 H55 119.4 . .
C55 C56 C57 119.22(16) . .
C55 C56 H56 120.4 . .
C57 C56 H56 120.4 . .
C56 C57 C58 121.50(16) . .
C56 C57 H57 119.2 . .
C58 C57 H57 119.2 . .
C57 C58 C52 119.19(15) . .
C57 C58 C59 120.41(15) . .
C52 C58 C59 120.39(15) . .
C58 C59 H59A 109.5 . .
C58 C59 H59B 109.5 . .
H59A C59 H59B 109.5 . .
C58 C59 H59C 109.5 . .
H59A C59 H59C 109.5 . .
H59B C59 H59C 109.5 . .
C61 C60 H60A 109.5 . .
C61 C60 H60B 109.5 . .
H60A C60 H60B 109.5 . .
C61 C60 H60C 109.5 . .
H60A C60 H60C 109.5 . .
H60B C60 H60C 109.5 . .
C62 C61 C60 114.9(2) . .
C62 C61 H61A 108.5 . .
C60 C61 H61A 108.5 . .
C62 C61 H61B 108.5 . .
C60 C61 H61B 108.5 . .
H61A C61 H61B 107.5 . .
C62 C62 C61 113.2(2) 2_656 .
C62 C62 H62A 108.9 2_656 .
C61 C62 H62A 108.9 . .
C62 C62 H62B 108.9 2_656 .
C61 C62 H62B 108.9 . .
H62A C62 H62B 107.8 . .
C64 C63 H63A 109.5 . .
C64 C63 H63B 109.5 . .
H63A C63 H63B 109.5 . .
C64 C63 H63C 109.5 . .
H63A C63 H63C 109.5 . .
H63B C63 H63C 109.5 . .
C65 C64 C63 113.37(18) . .
C65 C64 H64A 108.9 . .
C63 C64 H64A 108.9 . .
C65 C64 H64B 108.9 . .
C63 C64 H64B 108.9 . .
H64A C64 H64B 107.7 . .
C64 C65 C65 114.9(2) . 2_565
C64 C65 H65A 108.5 . .
C65 C65 H65A 108.5 2_565 .
C64 C65 H65B 108.5 . .
C65 C65 H65B 108.5 2_565 .
H65A C65 H65B 107.5 . .

loop_
_geom_bond_atom_site_label_1
_geom_bond_atom_site_label_2
_geom_bond_distance
_geom_bond_site_symmetry_2
Mg1 O1 2.0095(10) .
Mg1 O2 2.0175(11) .
Mg1 N1 2.1766(12) .
Mg1 N2 2.1768(13) .
Mg1 B1 2.4936(17) .
Mg1 H1 2.020(17) .
Mg1 H2 2.013(19) .
O1 C1 1.4407(17) .
O1 Mg2 1.9496(11) .
N1 C26 1.287(2) .
N1 C18 1.443(2) .
C1 C2 1.524(2) .
C1 C3 1.526(2) .
C1 C4 1.565(2) .
B1 O4 1.436(2) .
B1 O3 1.5043(19) .
B1 H1 1.182(17) .
B1 H2 1.199(18) .
Mg2 O3 2.0086(11) .
Mg2 N4 2.0623(12) .
Mg2 N3 2.0738(13) .
O2 C4 1.4486(18) .
O2 B2 1.502(2) .
N2 C29 1.2920(19) .
N2 C31 1.4451(18) .
C2 H2A 0.9800 .
C2 H2B 0.9800 .
C2 H2C 0.9800 .
B2 C28 1.697(3) .
B2 H2D 0.9900 .
B2 H2E 0.9900 .
O3 C7 1.4673(17) .
N3 C47 1.332(2) .
N3 C39 1.439(2) .
C3 H3A 0.9800 .
C3 H3B 0.9800 .
C3 H3C 0.9800 .
O4 C12 1.374(3) .
O4 C15 1.401(6) .
N4 C50 1.328(2) .
N4 C52 1.4359(19) .
C4 C6 1.530(2) .
C4 C5 1.531(2) .
C5 H5A 0.9800 .
C5 H5B 0.9800 .
C5 H5C 0.9800 .
C6 H6A 0.9800 .
C6 H6B 0.9800 .
C6 H6C 0.9800 .
C7 C9 1.481(3) .
C7 C15 1.492(6) .
C7 C10 1.536(6) .
C7 C11 1.538(3) .
C7 C12 1.564(3) .
C7 C8 1.586(5) .
C8 H8A 0.9800 .
C8 H8B 0.9800 .
C8 H8C 0.9800 .
C9 H9A 0.9800 .
C9 H9B 0.9800 .
C9 H9C 0.9800 .
C10 H10A 0.9800 .
C10 H10B 0.9800 .
C10 H10C 0.9800 .
C11 H11A 0.9800 .
C11 H11B 0.9800 .
C11 H11C 0.9800 .
C12 C14 1.499(7) .
C12 C13 1.521(4) .
C13 H13A 0.9800 .
C13 H13B 0.9800 .
C13 H13C 0.9800 .
C14 H14A 0.9800 .
C14 H14B 0.9800 .
C14 H14C 0.9800 .
C15 C17 1.543(10) .
C15 C16 1.55(2) .
C16 H16A 0.9800 .
C16 H16B 0.9800 .
C16 H16C 0.9800 .
C17 H17A 0.9800 .
C17 H17B 0.9800 .
C17 H17C 0.9800 .
C18 C19 1.397(3) .
C18 C24 1.407(2) .
C19 C21 1.391(3) .
C19 C20 1.505(2) .
C20 H20A 0.9800 .
C20 H20B 0.9800 .
C20 H20C 0.9800 .
C21 C22 1.386(3) .
C21 H21 0.9500 .
C22 C23 1.373(4) .
C22 H22 0.9500 .
C23 C24 1.396(3) .
C23 H23 0.9500 .
C24 C25 1.507(3) .
C25 H25A 0.9800 .
C25 H25B 0.9800 .
C25 H25C 0.9800 .
C26 C28 1.488(2) .
C26 C27 1.506(2) .
C27 H27A 0.9800 .
C27 H27B 0.9800 .
C27 H27C 0.9800 .
C28 C29 1.489(2) .
C28 H28 1.0000 .
C29 C30 1.498(2) .
C30 H30A 0.9800 .
C30 H30B 0.9800 .
C30 H30C 0.9800 .
C31 C32 1.392(2) .
C31 C37 1.397(2) .
C32 C34 1.397(2) .
C32 C33 1.503(2) .
C33 H33A 0.9800 .
C33 H33B 0.9800 .
C33 H33C 0.9800 .
C34 C35 1.381(2) .
C34 H34 0.9500 .
C35 C36 1.379(2) .
C35 H35 0.9500 .
C36 C37 1.394(2) .
C36 H36 0.9500 .
C37 C38 1.498(2) .
C38 H38A 0.9800 .
C38 H38B 0.9800 .
C38 H38C 0.9800 .
C39 C40 1.404(2) .
C39 C45 1.406(2) .
C40 C42 1.396(2) .
C40 C41 1.506(2) .
C41 H41A 0.9800 .
C41 H41B 0.9800 .
C41 H41C 0.9800 .
C42 C43 1.383(3) .
C42 H42 0.9500 .
C43 C44 1.377(3) .
C43 H43 0.9500 .
C44 C45 1.392(3) .
C44 H44 0.9500 .
C45 C46 1.499(3) .
C46 H46A 0.9800 .
C46 H46B 0.9800 .
C46 H46C 0.9800 .
C47 C49 1.408(2) .
C47 C48 1.514(2) .
C48 H48A 0.9800 .
C48 H48B 0.9800 .
C48 H48C 0.9800 .
C49 C50 1.408(2) .
C49 H49 0.9500 .
C50 C51 1.513(2) .
C51 H51A 0.9800 .
C51 H51B 0.9800 .
C51 H51C 0.9800 .
C52 C58 1.400(2) .
C52 C53 1.407(2) .
C53 C55 1.399(2) .
C53 C54 1.508(2) .
C54 H54A 0.9800 .
C54 H54B 0.9800 .
C54 H54C 0.9800 .
C55 C56 1.379(3) .
C55 H55 0.9500 .
C56 C57 1.382(3) .
C56 H56 0.9500 .
C57 C58 1.390(2) .
C57 H57 0.9500 .
C58 C59 1.499(2) .
C59 H59A 0.9800 .
C59 H59B 0.9800 .
C59 H59C 0.9800 .
C60 C61 1.529(4) .
C60 H60A 0.9800 .
C60 H60B 0.9800 .
C60 H60C 0.9800 .
C61 C62 1.516(3) .
C61 H61A 0.9900 .
C61 H61B 0.9900 .
C62 C62 1.511(5) 2_656
C62 H62A 0.9900 .
C62 H62B 0.9900 .
C63 C64 1.517(3) .
C63 H63A 0.9800 .
C63 H63B 0.9800 .
C63 H63C 0.9800 .
C64 C65 1.506(3) .
C64 H64A 0.9900 .
C64 H64B 0.9900 .
C65 C65 1.523(4) 2_565
C65 H65A 0.9900 .
C65 H65B 0.9900 .
